data_7128228
loop_
_publ_author_name
'Thum, Katharina'
'Pahl, J\"urgen'
'Eyselein, Jonathan'
'Elsen, Holger'
'Langer, Jens'
'Harder, Sjoerd'

_publ_section_title
;
 Retro-Diels-Alder decomposition of norbornadiene mediated by a cationic
 magnesium complex.
;
_journal_issue 43
_journal_name_full 'Chemical communications (Cambridge, England)'
_journal_page_first 5278
_journal_page_last 5281
_journal_paper_doi 10.1039/d1cc01691a
_journal_volume 57
_journal_year 2021
_chemical_formula_moiety 'C60 H49 B F20 Mg N2'
_chemical_formula_sum 'C60 H49 B F20 Mg N2'
_chemical_formula_weight 1213.13
_space_group_crystal_system monoclinic
_space_group_IT_number 15
_space_group_name_Hall '-C 2yc'
_space_group_name_H-M_alt 'C 1 2/c 1'
_atom_sites_solution_hydrogens mixed
_atom_sites_solution_primary dual
_audit_creation_date 2018-09-05
_audit_creation_method
;
Olex2 1.2
(compiled 2018.05.29 svn.r3508 for OlexSys, GUI svn.r5506)
;
_audit_update_record
;
2021-03-29 deposited with the CCDC.	2021-04-26 downloaded from the CCDC.
;
_cell_angle_alpha 90
_cell_angle_beta 98.9620(10)
_cell_angle_gamma 90
_cell_formula_units_Z 8
_cell_length_a 40.5682(4)
_cell_length_b 14.32480(10)
_cell_length_c 21.1084(2)
_cell_measurement_reflns_used 23790
_cell_measurement_temperature 100.0(1)
_cell_measurement_theta_max 73.4660
_cell_measurement_theta_min 3.9730
_cell_volume 12117.00(19)
_computing_cell_refinement 'CrysAlisPro 1.171.39.46 (Rigaku OD, 2018)'
_computing_data_collection 'CrysAlisPro 1.171.39.46 (Rigaku OD, 2018)'
_computing_data_reduction 'CrysAlisPro 1.171.39.46 (Rigaku OD, 2018)'
_computing_molecular_graphics 'Olex2 (Dolomanov et al., 2009)'
_computing_publication_material 'Olex2 (Dolomanov et al., 2009)'
_computing_structure_refinement 'ShelXL (Sheldrick, 2015)'
_computing_structure_solution 'ShelXT (Sheldrick, 2015)'
_diffrn_ambient_environment N~2~
_diffrn_ambient_temperature 100.0(1)
_diffrn_detector 'CCD plate'
_diffrn_detector_area_resol_mean 5.2903
_diffrn_detector_type AtlasS2
_diffrn_measured_fraction_theta_full 0.999
_diffrn_measured_fraction_theta_max 0.984
_diffrn_measurement_details
;
List of Runs (angles in degrees, time in seconds):

  # Type    Start    End  Width  t~exp~   \w     \q     \k     \f   Frames
#--------------------------------------------------------------------------
  1  \w    -65.00  34.00   1.00    5.50    --  -40.61  38.00  60.00   99
  2  \w   -113.00 -12.00   1.00    5.50    --  -40.61 -57.00 -90.00  101
  3  \w      1.00  82.00   1.00    5.50    --   40.61 -99.00 120.00   81
  4  \w     24.00 110.00   1.00   22.00    --  107.07 -94.00 -30.00   86
  5  \w     78.00 178.00   1.00   22.00    --  107.07  61.00  30.00  100
  6  \w     35.00 136.00   1.00   22.00    --  107.07 -61.00-120.00  101
  7  \w     19.00 178.00   1.00   22.00    --  107.07   0.00   0.00  159
  8  \w   -113.00 -12.00   1.00    5.50    --  -40.61 -57.00  90.00  101
  9  \w   -113.00 -12.00   1.00    5.50    --  -40.61 -57.00   0.00  101
 10  \w     54.00 178.00   1.00   22.00    --  107.07  15.00-180.00  124
 11  \w     74.00 178.00   1.00   22.00    --  107.07  77.00-150.00  104
 12  \w     74.00 178.00   1.00   22.00    --  107.07  77.00 -30.00  104
 13  \w     24.00 110.00   1.00   22.00    --  107.07 -94.00 150.00   86
;
_diffrn_measurement_device 'four-circle diffractometer'
_diffrn_measurement_device_type 'SuperNova, Dual, Cu at home/near, AtlasS2'
_diffrn_measurement_method '\w scans'
_diffrn_orient_matrix_type 'CrysAlisPro convention (1999,Acta A55,543-557)'
_diffrn_orient_matrix_UB_11 0.0035669000
_diffrn_orient_matrix_UB_12 0.0722466000
_diffrn_orient_matrix_UB_13 -0.0525338000
_diffrn_orient_matrix_UB_21 0.0211857000
_diffrn_orient_matrix_UB_22 -0.0698889000
_diffrn_orient_matrix_UB_23 -0.0318689000
_diffrn_orient_matrix_UB_31 -0.0318750000
_diffrn_orient_matrix_UB_32 -0.0384150000
_diffrn_orient_matrix_UB_33 -0.0409780000
_diffrn_radiation_monochromator mirror
_diffrn_radiation_probe x-ray
_diffrn_radiation_type CuK\a
_diffrn_radiation_wavelength 1.54184
_diffrn_reflns_av_R_equivalents 0.0249
_diffrn_reflns_av_unetI/netI 0.0201
_diffrn_reflns_Laue_measured_fraction_full 0.999
_diffrn_reflns_Laue_measured_fraction_max 0.984
_diffrn_reflns_limit_h_max 46
_diffrn_reflns_limit_h_min -49
_diffrn_reflns_limit_k_max 17
_diffrn_reflns_limit_k_min -17
_diffrn_reflns_limit_l_max 26
_diffrn_reflns_limit_l_min -25
_diffrn_reflns_number 47636
_diffrn_reflns_point_group_measured_fraction_full 0.999
_diffrn_reflns_point_group_measured_fraction_max 0.984
_diffrn_reflns_theta_full 67.684
_diffrn_reflns_theta_max 73.750
_diffrn_reflns_theta_min 3.808
_diffrn_source 'micro-focus sealed X-ray tube'
_diffrn_source_type 'SuperNova (Cu) X-ray Source'
_exptl_absorpt_coefficient_mu 1.148
_exptl_absorpt_correction_T_max 1.000
_exptl_absorpt_correction_T_min 0.852
_exptl_absorpt_correction_type gaussian
_exptl_absorpt_process_details
;
CrysAlisPro 1.171.39.46 (Rigaku Oxford Diffraction, 2018)
Numerical absorption correction based on gaussian integration over
			a multifaceted crystal model
Empirical absorption correction using spherical harmonics,
 implemented in SCALE3 ABSPACK scaling algorithm.
;
_exptl_crystal_colour 'clear yellowish colourless'
_exptl_crystal_colour_lustre clear
_exptl_crystal_colour_modifier yellowish
_exptl_crystal_colour_primary colourless
_exptl_crystal_density_diffrn 1.330
_exptl_crystal_description block
_exptl_crystal_F_000 4960
_exptl_crystal_size_max 0.232
_exptl_crystal_size_mid 0.13
_exptl_crystal_size_min 0.105
_refine_diff_density_max 0.332
_refine_diff_density_min -0.266
_refine_diff_density_rms 0.044
_refine_ls_extinction_method none
_refine_ls_goodness_of_fit_ref 1.025
_refine_ls_hydrogen_treatment mixed
_refine_ls_matrix_type full
_refine_ls_number_parameters 783
_refine_ls_number_reflns 12062
_refine_ls_number_restraints 0
_refine_ls_restrained_S_all 1.025
_refine_ls_R_factor_all 0.0443
_refine_ls_R_factor_gt 0.0393
_refine_ls_shift/su_max 0.001
_refine_ls_shift/su_mean 0.000
_refine_ls_structure_factor_coef Fsqd
_refine_ls_weighting_details 'w=1/[\s^2^(Fo^2^)+(0.0390P)^2^+15.1315P] where P=(Fo^2^+2Fc^2^)/3'
_refine_ls_weighting_scheme calc
_refine_ls_wR_factor_gt 0.0947
_refine_ls_wR_factor_ref 0.0977
_reflns_Friedel_coverage 0.000
_reflns_number_gt 10887
_reflns_number_total 12062
_reflns_threshold_expression 'I > 2\s(I)'
_cod_data_source_file d1cc01691a2.cif
_cod_data_source_block hasj180903d
_cod_depositor_comments 'Adding full bibliography for 7128228--7128235.cif.'
_cod_database_code 7128228
_shelx_shelxl_version_number 2016/6
_chemical_oxdiff_formula 'C H N Mg B F Cl'
_shelx_space_group_comment
;
The symmetry employed for this shelxl refinement is uniquely defined
by the following loop, which should always be used as a source of
symmetry information in preference to the above space-group names.
They are only intended as comments.
;
_shelx_estimated_absorpt_t_max 0.889
_shelx_estimated_absorpt_t_min 0.777
_reflns_odcompleteness_completeness 99.88
_reflns_odcompleteness_iscentric 1
_reflns_odcompleteness_theta 66.97
_olex2_refinement_description
;
1. Fixed Uiso
 At 1.2 times of:
  All C(H) groups, All C(H,H) groups
 At 1.5 times of:
  All C(H,H,H) groups
2.a Ternary CH refined with riding coordinates:
 C3(H3), C6(H6), C19(H19), C22(H22), C31(H31), C34(H34)
2.b Secondary CH2 refined with riding coordinates:
 C7(H7a,H7b)
2.c Aromatic/amide H refined with riding coordinates:
 C10(H10), C15(H15), C16(H16), C17(H17), C27(H27), C28(H28), C29(H29)
2.d Idealised Me refined as rotating group:
 C8(H8a,H8b,H8c), C12(H12a,H12b,H12c), C20(H20a,H20b,H20c), C21(H21a,H21b,
 H21c), C23(H23a,H23b,H23c), C24(H24a,H24b,H24c), C32(H32a,H32b,H32c), C33(H33a,
 H33b,H33c), C35(H35a,H35b,H35c), C36(H36a,H36b,H36c)
;
_olex2_date_sample_data_collection 2018-09-03
_olex2_submission_special_instructions 'No special instructions were received'
_oxdiff_exptl_absorpt_empirical_details
;
Empirical correction (ABSPACK) includes:
- Absorption correction using spherical harmonics
- Frame scaling
;
_oxdiff_exptl_absorpt_empirical_full_max 1.389
_oxdiff_exptl_absorpt_empirical_full_min 0.663

loop_
_space_group_symop_operation_xyz
'x, y, z'
'-x, y, -z+1/2'
'x+1/2, y+1/2, z'
'-x+1/2, y+1/2, -z+1/2'
'-x, -y, -z'
'x, -y, z-1/2'
'-x+1/2, -y+1/2, -z'
'x+1/2, -y+1/2, z-1/2'

loop_
_atom_site_label
_atom_site_type_symbol
_atom_site_fract_x
_atom_site_fract_y
_atom_site_fract_z
_atom_site_U_iso_or_equiv
_atom_site_adp_type
_atom_site_occupancy
_atom_site_site_symmetry_order
_atom_site_calc_flag
_atom_site_refinement_flags_posn
_atom_site_refinement_flags_adp
_atom_site_refinement_flags_occupancy
_atom_site_disorder_assembly
_atom_site_disorder_group
Mg1 Mg 0.63180(2) 0.53469(3) 0.81114(2) 0.02075(10) Uani 1 1 d . . . . .
F1 F 0.64098(2) 0.77063(6) 0.70867(4) 0.02726(19) Uani 1 1 d . . . . .
F2 F 0.66794(2) 0.63411(6) 0.78743(4) 0.02832(19) Uani 1 1 d . . . . .
F3 F 0.73474(2) 0.61596(7) 0.81480(5) 0.0344(2) Uani 1 1 d . . . . .
F4 F 0.77528(2) 0.72759(7) 0.75406(5) 0.0363(2) Uani 1 1 d . . . . .
F5 F 0.74938(2) 0.85379(7) 0.67060(5) 0.0317(2) Uani 1 1 d . . . . .
F6 F 0.60614(2) 0.94703(7) 0.67806(5) 0.0377(2) Uani 1 1 d . . . . .
F7 F 0.59490(4) 1.03304(8) 0.78282(6) 0.0592(4) Uani 1 1 d . . . . .
F8 F 0.64598(5) 1.10630(8) 0.86688(6) 0.0735(5) Uani 1 1 d . . . . .
F9 F 0.70965(4) 1.09076(9) 0.84182(5) 0.0656(4) Uani 1 1 d . . . . .
F10 F 0.72187(3) 1.00209(7) 0.73690(5) 0.0385(2) Uani 1 1 d . . . . .
F11 F 0.64838(2) 0.71438(6) 0.58880(5) 0.0340(2) Uani 1 1 d . . . . .
F12 F 0.59849(3) 0.69064(8) 0.49363(5) 0.0457(3) Uani 1 1 d . . . . .
F13 F 0.56588(3) 0.83889(10) 0.43215(5) 0.0530(3) Uani 1 1 d . . . . .
F14 F 0.58291(3) 1.01551(9) 0.47458(5) 0.0477(3) Uani 1 1 d . . . . .
F15 F 0.63175(2) 1.04158(6) 0.57208(4) 0.0323(2) Uani 1 1 d . . . . .
F16 F 0.70819(3) 0.81049(7) 0.55008(5) 0.0368(2) Uani 1 1 d . . . . .
F17 F 0.74512(3) 0.88132(9) 0.46752(5) 0.0499(3) Uani 1 1 d . . . . .
F18 F 0.75649(3) 1.06920(10) 0.46421(6) 0.0557(3) Uani 1 1 d . . . . .
F19 F 0.73164(3) 1.18248(8) 0.54911(6) 0.0464(3) Uani 1 1 d . . . . .
F20 F 0.69513(2) 1.11429(6) 0.63116(5) 0.0306(2) Uani 1 1 d . . . . .
N1 N 0.59884(3) 0.63353(8) 0.82566(6) 0.0209(2) Uani 1 1 d . . . . .
N2 N 0.60984(3) 0.49793(8) 0.72338(5) 0.0203(2) Uani 1 1 d . . . . .
C1 C 0.64255(5) 0.47614(13) 0.92522(8) 0.0330(4) Uani 1 1 d . . . . .
H1 H 0.6334(6) 0.5330(17) 0.9430(12) 0.058(7) Uiso 1 1 d . . . . .
C2 C 0.62521(4) 0.40846(12) 0.89234(8) 0.0325(4) Uani 1 1 d . . . . .
H2 H 0.5999(6) 0.4031(15) 0.8789(10) 0.048(6) Uiso 1 1 d . . . . .
C3 C 0.65033(4) 0.33534(12) 0.87603(9) 0.0346(4) Uani 1 1 d . . . . .
H3 H 0.641398 0.271769 0.863580 0.041 Uiso 1 1 calc R . . . .
C4 C 0.67146(4) 0.38266(12) 0.83088(8) 0.0318(4) Uani 1 1 d . . . . .
H4 H 0.6717(5) 0.3615(15) 0.7891(11) 0.043(6) Uiso 1 1 d . . . . .
C5 C 0.68847(4) 0.45089(12) 0.86346(8) 0.0315(3) Uani 1 1 d . . . . .
H5 H 0.7059(6) 0.4930(15) 0.8503(10) 0.045(6) Uiso 1 1 d . . . . .
C6 C 0.67960(4) 0.44975(12) 0.93125(8) 0.0304(3) Uani 1 1 d . . . . .
H6 H 0.695297 0.482741 0.965185 0.037 Uiso 1 1 calc R . . . .
C7 C 0.67624(5) 0.34278(12) 0.93894(8) 0.0342(4) Uani 1 1 d . . . . .
H7A H 0.666946 0.324838 0.977879 0.041 Uiso 1 1 calc R . . . .
H7B H 0.697218 0.308520 0.936720 0.041 Uiso 1 1 calc R . . . .
C8 C 0.56571(4) 0.77042(11) 0.78261(8) 0.0311(3) Uani 1 1 d . . . . .
H8A H 0.554875 0.768230 0.820969 0.047 Uiso 1 1 calc GR . . . .
H8B H 0.548941 0.782990 0.744891 0.047 Uiso 1 1 calc GR . . . .
H8C H 0.582515 0.820114 0.787355 0.047 Uiso 1 1 calc GR . . . .
C9 C 0.58237(4) 0.67766(10) 0.77432(7) 0.0226(3) Uani 1 1 d . . . . .
C10 C 0.58002(4) 0.64461(10) 0.71110(7) 0.0224(3) Uani 1 1 d . . . . .
H10 H 0.569479 0.686145 0.679124 0.027 Uiso 1 1 calc R . . . .
C11 C 0.59078(4) 0.55979(10) 0.68758(7) 0.0215(3) Uani 1 1 d . . . . .
C12 C 0.57989(4) 0.54222(11) 0.61685(7) 0.0288(3) Uani 1 1 d . . . . .
H12A H 0.593908 0.578635 0.592111 0.043 Uiso 1 1 calc GR . . . .
H12B H 0.556529 0.560984 0.604771 0.043 Uiso 1 1 calc GR . . . .
H12C H 0.582183 0.475644 0.607769 0.043 Uiso 1 1 calc GR . . . .
C13 C 0.59374(4) 0.66166(10) 0.88910(7) 0.0218(3) Uani 1 1 d . . . . .
C14 C 0.61571(4) 0.72534(10) 0.92490(7) 0.0244(3) Uani 1 1 d . . . . .
C15 C 0.61150(4) 0.74398(11) 0.98806(7) 0.0299(3) Uani 1 1 d . . . . .
H15 H 0.626169 0.786524 1.012867 0.036 Uiso 1 1 calc R . . . .
C16 C 0.58645(4) 0.70182(12) 1.01521(7) 0.0322(4) Uani 1 1 d . . . . .
H16 H 0.583899 0.715676 1.058192 0.039 Uiso 1 1 calc R . . . .
C17 C 0.56509(4) 0.63933(12) 0.97961(7) 0.0289(3) Uani 1 1 d . . . . .
H17 H 0.547814 0.610968 0.998510 0.035 Uiso 1 1 calc R . . . .
C18 C 0.56837(4) 0.61709(11) 0.91656(7) 0.0238(3) Uani 1 1 d . . . . .
C19 C 0.54501(4) 0.54656(12) 0.87925(7) 0.0290(3) Uani 1 1 d . . . . .
H19 H 0.557093 0.518278 0.846129 0.035 Uiso 1 1 calc R . . . .
C20 C 0.51351(5) 0.59289(15) 0.84385(10) 0.0449(5) Uani 1 1 d . . . . .
H20A H 0.501710 0.624590 0.874821 0.067 Uiso 1 1 calc GR . . . .
H20B H 0.498956 0.545265 0.820867 0.067 Uiso 1 1 calc GR . . . .
H20C H 0.519673 0.638546 0.813152 0.067 Uiso 1 1 calc GR . . . .
C21 C 0.53567(5) 0.46683(12) 0.92155(8) 0.0354(4) Uani 1 1 d . . . . .
H21A H 0.555860 0.443140 0.948297 0.053 Uiso 1 1 calc GR . . . .
H21B H 0.525080 0.416376 0.894320 0.053 Uiso 1 1 calc GR . . . .
H21C H 0.520114 0.489993 0.949075 0.053 Uiso 1 1 calc GR . . . .
C22 C 0.64445(4) 0.77077(11) 0.89780(7) 0.0283(3) Uani 1 1 d . . . . .
H22 H 0.640646 0.760912 0.850319 0.034 Uiso 1 1 calc R . . . .
C23 C 0.64677(6) 0.87622(12) 0.91040(9) 0.0412(4) Uani 1 1 d . . . . .
H23A H 0.625404 0.905638 0.893455 0.062 Uiso 1 1 calc GR . . . .
H23B H 0.664426 0.902851 0.889124 0.062 Uiso 1 1 calc GR . . . .
H23C H 0.651967 0.887519 0.956669 0.062 Uiso 1 1 calc GR . . . .
C24 C 0.67773(4) 0.72466(13) 0.92533(8) 0.0362(4) Uani 1 1 d . . . . .
H24A H 0.682077 0.733735 0.971902 0.054 Uiso 1 1 calc GR . . . .
H24B H 0.695758 0.753070 0.905989 0.054 Uiso 1 1 calc GR . . . .
H24C H 0.676610 0.657706 0.915693 0.054 Uiso 1 1 calc GR . . . .
C25 C 0.61726(4) 0.40781(10) 0.69859(6) 0.0204(3) Uani 1 1 d . . . . .
C26 C 0.64574(4) 0.39566(10) 0.66892(6) 0.0219(3) Uani 1 1 d . . . . .
C27 C 0.65460(4) 0.30520(11) 0.65392(7) 0.0246(3) Uani 1 1 d . . . . .
H27 H 0.673808 0.295839 0.634075 0.030 Uiso 1 1 calc R . . . .
C28 C 0.63600(4) 0.22873(11) 0.66734(7) 0.0268(3) Uani 1 1 d . . . . .
H28 H 0.642629 0.167532 0.657393 0.032 Uiso 1 1 calc R . . . .
C29 C 0.60774(4) 0.24188(11) 0.69525(7) 0.0263(3) Uani 1 1 d . . . . .
H29 H 0.594786 0.189284 0.703467 0.032 Uiso 1 1 calc R . . . .
C30 C 0.59782(4) 0.33074(10) 0.71164(7) 0.0236(3) Uani 1 1 d . . . . .
C31 C 0.56602(4) 0.34284(11) 0.74045(8) 0.0305(3) Uani 1 1 d . . . . .
H31 H 0.567581 0.403785 0.763828 0.037 Uiso 1 1 calc R . . . .
C32 C 0.53624(5) 0.34790(18) 0.68733(11) 0.0548(6) Uani 1 1 d . . . . .
H32A H 0.539580 0.398472 0.657716 0.082 Uiso 1 1 calc GR . . . .
H32B H 0.515979 0.359986 0.705952 0.082 Uiso 1 1 calc GR . . . .
H32C H 0.533901 0.288519 0.664011 0.082 Uiso 1 1 calc GR . . . .
C33 C 0.56054(4) 0.26647(13) 0.78812(8) 0.0356(4) Uani 1 1 d . . . . .
H33A H 0.555258 0.207600 0.765124 0.053 Uiso 1 1 calc GR . . . .
H33B H 0.541984 0.284053 0.810354 0.053 Uiso 1 1 calc GR . . . .
H33C H 0.580857 0.258720 0.819505 0.053 Uiso 1 1 calc GR . . . .
C34 C 0.66693(4) 0.47749(11) 0.65280(7) 0.0256(3) Uani 1 1 d . . . . .
H34 H 0.657804 0.535730 0.669601 0.031 Uiso 1 1 calc R . . . .
C35 C 0.66468(5) 0.48752(12) 0.58021(8) 0.0331(4) Uani 1 1 d . . . . .
H35A H 0.673991 0.431709 0.562786 0.050 Uiso 1 1 calc GR . . . .
H35B H 0.677342 0.542588 0.570538 0.050 Uiso 1 1 calc GR . . . .
H35C H 0.641264 0.494708 0.560731 0.050 Uiso 1 1 calc GR . . . .
C36 C 0.70357(4) 0.46860(13) 0.68323(8) 0.0337(4) Uani 1 1 d . . . . .
H36A H 0.705145 0.465304 0.729974 0.051 Uiso 1 1 calc GR . . . .
H36B H 0.716004 0.523049 0.671684 0.051 Uiso 1 1 calc GR . . . .
H36C H 0.713038 0.411745 0.667512 0.051 Uiso 1 1 calc GR . . . .
C37 C 0.69331(4) 0.81809(10) 0.68265(7) 0.0229(3) Uani 1 1 d . . . . .
C38 C 0.67435(4) 0.75987(10) 0.71583(7) 0.0230(3) Uani 1 1 d . . . . .
C39 C 0.68798(4) 0.69177(10) 0.75744(7) 0.0232(3) Uani 1 1 d . . . . .
C40 C 0.72197(4) 0.67976(10) 0.77177(7) 0.0262(3) Uani 1 1 d . . . . .
C41 C 0.74194(4) 0.73601(11) 0.74103(8) 0.0274(3) Uani 1 1 d . . . . .
C42 C 0.72738(4) 0.80218(10) 0.69757(7) 0.0255(3) Uani 1 1 d . . . . .
C43 C 0.66484(4) 0.97240(10) 0.69984(7) 0.0252(3) Uani 1 1 d . . . . .
C44 C 0.63316(5) 0.98254(11) 0.71571(8) 0.0309(3) Uani 1 1 d . . . . .
C45 C 0.62641(6) 1.02732(12) 0.77061(9) 0.0425(5) Uani 1 1 d . . . . .
C46 C 0.65205(7) 1.06454(12) 0.81268(9) 0.0489(6) Uani 1 1 d . . . . .
C47 C 0.68400(6) 1.05673(12) 0.80005(8) 0.0449(5) Uani 1 1 d . . . . .
C48 C 0.68974(5) 1.01076(11) 0.74508(8) 0.0319(4) Uani 1 1 d . . . . .
C49 C 0.64277(4) 0.88022(11) 0.58673(7) 0.0256(3) Uani 1 1 d . . . . .
C50 C 0.63278(4) 0.79265(11) 0.56344(8) 0.0293(3) Uani 1 1 d . . . . .
C51 C 0.60711(4) 0.77816(13) 0.51295(8) 0.0348(4) Uani 1 1 d . . . . .
C52 C 0.59042(4) 0.85236(14) 0.48211(8) 0.0375(4) Uani 1 1 d . . . . .
C53 C 0.59909(4) 0.94105(13) 0.50317(8) 0.0347(4) Uani 1 1 d . . . . .
C54 C 0.62450(4) 0.95218(11) 0.55395(8) 0.0291(3) Uani 1 1 d . . . . .
C55 C 0.69996(4) 0.95771(11) 0.59607(7) 0.0245(3) Uani 1 1 d . . . . .
C56 C 0.71336(4) 0.90372(12) 0.55133(8) 0.0301(3) Uani 1 1 d . . . . .
C57 C 0.73220(4) 0.93875(15) 0.50756(8) 0.0373(4) Uani 1 1 d . . . . .
C58 C 0.73823(4) 1.03326(15) 0.50622(8) 0.0389(4) Uani 1 1 d . . . . .
C59 C 0.72559(4) 1.09029(13) 0.54911(8) 0.0340(4) Uani 1 1 d . . . . .
C60 C 0.70681(4) 1.05211(11) 0.59200(7) 0.0270(3) Uani 1 1 d . . . . .
B1 B 0.67519(4) 0.90726(11) 0.64114(8) 0.0228(3) Uani 1 1 d . . . . .

loop_
_atom_site_aniso_label
_atom_site_aniso_U_11
_atom_site_aniso_U_22
_atom_site_aniso_U_33
_atom_site_aniso_U_23
_atom_site_aniso_U_13
_atom_site_aniso_U_12
Mg1 0.0232(2) 0.0209(2) 0.0180(2) 0.00015(17) 0.00286(18) 0.00198(18)
F1 0.0193(4) 0.0266(4) 0.0363(5) 0.0017(4) 0.0060(3) -0.0003(3)
F2 0.0262(5) 0.0255(4) 0.0344(5) 0.0026(4) 0.0084(4) -0.0032(4)
F3 0.0282(5) 0.0306(5) 0.0426(5) 0.0111(4) -0.0001(4) 0.0019(4)
F4 0.0193(5) 0.0361(5) 0.0523(6) 0.0087(4) 0.0018(4) 0.0004(4)
F5 0.0222(4) 0.0328(5) 0.0406(5) 0.0073(4) 0.0064(4) -0.0049(4)
F6 0.0313(5) 0.0412(5) 0.0432(6) 0.0052(4) 0.0140(4) 0.0063(4)
F7 0.0841(10) 0.0437(6) 0.0628(8) 0.0131(6) 0.0516(7) 0.0243(6)
F8 0.1613(16) 0.0329(6) 0.0353(6) -0.0053(5) 0.0436(8) 0.0104(8)
F9 0.1163(12) 0.0413(6) 0.0312(6) -0.0094(5) -0.0130(6) -0.0161(7)
F10 0.0416(6) 0.0329(5) 0.0364(5) -0.0015(4) -0.0085(4) -0.0082(4)
F11 0.0372(5) 0.0253(5) 0.0389(5) -0.0083(4) 0.0034(4) -0.0024(4)
F12 0.0450(6) 0.0446(6) 0.0463(6) -0.0223(5) 0.0031(5) -0.0141(5)
F13 0.0419(6) 0.0748(8) 0.0368(6) -0.0104(6) -0.0108(5) -0.0097(6)
F14 0.0419(6) 0.0554(7) 0.0414(6) 0.0117(5) -0.0077(5) 0.0047(5)
F15 0.0353(5) 0.0268(5) 0.0333(5) 0.0026(4) 0.0008(4) 0.0003(4)
F16 0.0389(6) 0.0365(5) 0.0362(5) -0.0122(4) 0.0095(4) -0.0008(4)
F17 0.0443(6) 0.0782(8) 0.0299(5) -0.0038(5) 0.0142(5) 0.0124(6)
F18 0.0396(6) 0.0862(9) 0.0448(6) 0.0320(6) 0.0175(5) 0.0044(6)
F19 0.0359(6) 0.0404(6) 0.0616(7) 0.0255(5) 0.0038(5) -0.0063(5)
F20 0.0312(5) 0.0221(4) 0.0380(5) 0.0016(4) 0.0040(4) -0.0012(4)
N1 0.0227(6) 0.0216(6) 0.0185(6) -0.0017(4) 0.0038(5) 0.0015(5)
N2 0.0231(6) 0.0200(6) 0.0182(6) -0.0001(4) 0.0042(5) 0.0011(5)
C1 0.0364(9) 0.0389(9) 0.0229(8) 0.0053(7) 0.0022(6) 0.0094(7)
C2 0.0282(9) 0.0384(9) 0.0304(8) 0.0125(7) 0.0030(6) 0.0031(7)
C3 0.0338(9) 0.0255(8) 0.0417(9) 0.0050(7) -0.0027(7) -0.0001(7)
C4 0.0346(9) 0.0370(9) 0.0235(8) 0.0016(7) 0.0033(6) 0.0150(7)
C5 0.0261(8) 0.0336(8) 0.0352(9) 0.0096(7) 0.0057(7) 0.0052(7)
C6 0.0292(8) 0.0338(8) 0.0266(8) 0.0006(6) -0.0006(6) 0.0026(7)
C7 0.0355(9) 0.0354(9) 0.0316(8) 0.0104(7) 0.0047(7) 0.0072(7)
C8 0.0404(9) 0.0259(8) 0.0265(8) -0.0002(6) 0.0036(7) 0.0089(7)
C9 0.0244(7) 0.0197(7) 0.0239(7) 0.0006(5) 0.0044(6) 0.0007(6)
C10 0.0256(7) 0.0211(7) 0.0200(7) 0.0028(5) 0.0020(5) 0.0022(6)
C11 0.0238(7) 0.0228(7) 0.0185(7) 0.0022(5) 0.0054(5) -0.0006(6)
C12 0.0364(9) 0.0297(8) 0.0195(7) 0.0000(6) 0.0018(6) 0.0067(7)
C13 0.0253(7) 0.0219(7) 0.0183(7) -0.0006(5) 0.0033(5) 0.0049(6)
C14 0.0307(8) 0.0210(7) 0.0217(7) -0.0006(5) 0.0044(6) 0.0016(6)
C15 0.0389(9) 0.0285(8) 0.0222(7) -0.0044(6) 0.0039(6) -0.0027(7)
C16 0.0407(9) 0.0373(9) 0.0193(7) -0.0041(6) 0.0070(6) -0.0001(7)
C17 0.0297(8) 0.0352(8) 0.0229(7) -0.0002(6) 0.0074(6) 0.0007(7)
C18 0.0218(7) 0.0276(7) 0.0220(7) -0.0009(6) 0.0033(5) 0.0037(6)
C19 0.0256(8) 0.0359(8) 0.0261(7) -0.0033(6) 0.0057(6) -0.0038(7)
C20 0.0311(10) 0.0554(12) 0.0439(11) 0.0096(9) -0.0074(8) -0.0086(8)
C21 0.0342(9) 0.0365(9) 0.0354(9) -0.0016(7) 0.0054(7) -0.0066(7)
C22 0.0358(9) 0.0259(8) 0.0236(7) -0.0027(6) 0.0055(6) -0.0060(6)
C23 0.0610(12) 0.0270(8) 0.0380(10) -0.0022(7) 0.0148(9) -0.0096(8)
C24 0.0314(9) 0.0425(10) 0.0335(9) -0.0001(7) 0.0011(7) -0.0074(7)
C25 0.0237(7) 0.0210(7) 0.0156(6) -0.0002(5) 0.0010(5) 0.0024(5)
C26 0.0246(7) 0.0246(7) 0.0162(6) 0.0002(5) 0.0027(5) 0.0015(6)
C27 0.0264(8) 0.0273(7) 0.0206(7) -0.0007(6) 0.0048(6) 0.0045(6)
C28 0.0338(9) 0.0214(7) 0.0250(7) 0.0004(6) 0.0039(6) 0.0057(6)
C29 0.0299(8) 0.0217(7) 0.0272(7) 0.0021(6) 0.0039(6) -0.0012(6)
C30 0.0244(7) 0.0241(7) 0.0224(7) 0.0021(6) 0.0036(6) 0.0023(6)
C31 0.0283(8) 0.0260(8) 0.0395(9) 0.0025(6) 0.0121(7) 0.0001(6)
C32 0.0271(10) 0.0817(16) 0.0562(12) 0.0320(12) 0.0083(8) 0.0090(10)
C33 0.0309(9) 0.0428(10) 0.0345(9) 0.0063(7) 0.0097(7) -0.0014(7)
C34 0.0295(8) 0.0254(7) 0.0236(7) -0.0010(6) 0.0097(6) -0.0009(6)
C35 0.0405(10) 0.0341(9) 0.0268(8) 0.0054(6) 0.0113(7) 0.0020(7)
C36 0.0294(9) 0.0397(9) 0.0325(8) 0.0015(7) 0.0065(7) -0.0058(7)
C37 0.0234(7) 0.0196(7) 0.0261(7) -0.0041(5) 0.0048(6) -0.0016(6)
C38 0.0196(7) 0.0210(7) 0.0285(7) -0.0049(6) 0.0038(6) 0.0005(5)
C39 0.0244(7) 0.0196(7) 0.0267(7) -0.0028(5) 0.0071(6) -0.0042(6)
C40 0.0271(8) 0.0206(7) 0.0298(8) 0.0011(6) 0.0014(6) 0.0025(6)
C41 0.0187(7) 0.0265(8) 0.0364(8) -0.0013(6) 0.0027(6) 0.0003(6)
C42 0.0232(7) 0.0230(7) 0.0310(8) -0.0013(6) 0.0063(6) -0.0049(6)
C43 0.0365(9) 0.0168(6) 0.0227(7) 0.0024(5) 0.0055(6) 0.0019(6)
C44 0.0435(10) 0.0222(7) 0.0292(8) 0.0053(6) 0.0124(7) 0.0063(7)
C45 0.0714(14) 0.0249(8) 0.0382(10) 0.0095(7) 0.0307(10) 0.0148(8)
C46 0.1024(18) 0.0217(8) 0.0275(9) 0.0005(7) 0.0258(10) 0.0076(10)
C47 0.0852(16) 0.0232(8) 0.0232(8) -0.0021(6) -0.0013(9) -0.0070(9)
C48 0.0481(10) 0.0199(7) 0.0264(8) 0.0003(6) 0.0015(7) -0.0026(7)
C49 0.0231(7) 0.0284(8) 0.0261(7) -0.0026(6) 0.0061(6) -0.0028(6)
C50 0.0273(8) 0.0291(8) 0.0316(8) -0.0043(6) 0.0055(6) -0.0018(6)
C51 0.0327(9) 0.0389(9) 0.0332(9) -0.0133(7) 0.0063(7) -0.0099(7)
C52 0.0285(9) 0.0564(11) 0.0256(8) -0.0066(8) -0.0018(6) -0.0072(8)
C53 0.0293(9) 0.0446(10) 0.0288(8) 0.0035(7) 0.0001(6) 0.0004(7)
C54 0.0280(8) 0.0313(8) 0.0282(8) -0.0030(6) 0.0053(6) -0.0041(6)
C55 0.0218(7) 0.0283(8) 0.0228(7) 0.0004(6) 0.0010(6) -0.0010(6)
C56 0.0274(8) 0.0353(8) 0.0273(8) -0.0034(6) 0.0029(6) -0.0003(7)
C57 0.0287(9) 0.0599(12) 0.0238(8) 0.0011(8) 0.0055(6) 0.0067(8)
C58 0.0266(9) 0.0598(12) 0.0309(9) 0.0183(8) 0.0067(7) 0.0018(8)
C59 0.0251(8) 0.0382(9) 0.0372(9) 0.0153(7) 0.0002(7) -0.0026(7)
C60 0.0225(7) 0.0298(8) 0.0278(8) 0.0030(6) 0.0015(6) -0.0005(6)
B1 0.0232(8) 0.0200(7) 0.0255(8) -0.0029(6) 0.0044(6) -0.0017(6)

loop_
_atom_type_symbol
_atom_type_description
_atom_type_scat_dispersion_real
_atom_type_scat_dispersion_imag
_atom_type_scat_source
C C 0.0181 0.0091 'International Tables Vol C Tables 4.2.6.8 and 6.1.1.4'
H H 0.0000 0.0000 'International Tables Vol C Tables 4.2.6.8 and 6.1.1.4'
B B 0.0090 0.0039 'International Tables Vol C Tables 4.2.6.8 and 6.1.1.4'
F F 0.0727 0.0534 'International Tables Vol C Tables 4.2.6.8 and 6.1.1.4'
Mg Mg 0.1719 0.1771 'International Tables Vol C Tables 4.2.6.8 and 6.1.1.4'
N N 0.0311 0.0180 'International Tables Vol C Tables 4.2.6.8 and 6.1.1.4'

loop_
_exptl_crystal_face_index_h
_exptl_crystal_face_index_k
_exptl_crystal_face_index_l
_exptl_crystal_face_perp_dist
-26 0 1 0.0490
1 -9 -5 0.0983
-24 0 -3 0.0445
-24 4 1 0.0745
23 1 -8 0.0638
11 1 -13 0.0640
-6 0 14 0.0550
22 -1 6 0.0593
-26 0 5 0.0534
1 -1 -14 0.0577
25 3 -3 0.0628
8 6 -10 0.0813
-14 0 -11 0.0529
-21 -6 0 0.0782
-6 -6 11 0.0773
14 0 10 0.0523
2 8 -8 0.0875
20 5 4 0.0694
-1 -7 8 0.0929
-17 0 -9 0.0506
-5 1 14 0.0556
-7 -5 -10 0.0674
26 -1 -2 0.0566
25 2 2 0.0574
-19 3 10 0.0665
16 4 7 0.0718
-16 5 10 0.0821
-15 7 4 0.0994

loop_
_geom_angle_atom_site_label_1
_geom_angle_atom_site_label_2
_geom_angle_atom_site_label_3
_geom_angle
_geom_angle_site_symmetry_1
_geom_angle_site_symmetry_3
_geom_angle_publ_flag
F2 Mg1 C1 114.72(5) . . ?
F2 Mg1 C2 140.79(5) . . ?
F2 Mg1 C4 99.09(5) . . ?
F2 Mg1 C5 79.67(5) . . ?
N1 Mg1 F2 93.60(5) . . ?
N1 Mg1 C1 96.26(6) . . ?
N1 Mg1 C2 104.92(6) . . ?
N1 Mg1 C4 160.36(5) . . ?
N1 Mg1 C5 143.62(6) . . ?
N2 Mg1 F2 100.37(5) . . ?
N2 Mg1 N1 96.68(5) . . ?
N2 Mg1 C1 141.58(6) . . ?
N2 Mg1 C2 111.12(6) . . ?
N2 Mg1 C4 95.71(5) . . ?
N2 Mg1 C5 119.68(6) . . ?
C1 Mg1 C2 30.45(6) . . ?
C1 Mg1 C4 64.82(5) . . ?
C1 Mg1 C5 56.43(5) . . ?
C2 Mg1 C4 56.18(5) . . ?
C2 Mg1 C5 64.85(5) . . ?
C5 Mg1 C4 28.54(6) . . ?
C39 F2 Mg1 166.29(9) . . ?
C9 N1 Mg1 118.05(9) . . ?
C9 N1 C13 119.54(12) . . ?
C13 N1 Mg1 122.32(9) . . ?
C11 N2 Mg1 119.13(10) . . ?
C11 N2 C25 121.71(12) . . ?
C25 N2 Mg1 118.97(9) . . ?
Mg1 C1 H1 93.9(14) . . ?
C2 C1 Mg1 75.24(10) . . ?
C2 C1 H1 126.6(15) . . ?
C2 C1 C6 107.18(15) . . ?
C6 C1 Mg1 100.51(10) . . ?
C6 C1 H1 126.2(15) . . ?
Mg1 C2 H2 94.1(12) . . ?
C1 C2 Mg1 74.30(10) . . ?
C1 C2 H2 128.7(13) . . ?
C1 C2 C3 107.38(15) . . ?
C3 C2 Mg1 101.02(10) . . ?
C3 C2 H2 123.9(13) . . ?
C2 C3 H3 117.0 . . ?
C2 C3 C7 98.31(14) . . ?
C4 C3 C2 106.98(13) . . ?
C4 C3 H3 117.0 . . ?
C4 C3 C7 97.51(13) . . ?
C7 C3 H3 117.0 . . ?
Mg1 C4 H4 102.1(13) . . ?
C3 C4 Mg1 94.30(10) . . ?
C3 C4 H4 122.2(13) . . ?
C5 C4 Mg1 74.62(10) . . ?
C5 C4 C3 107.42(14) . . ?
C5 C4 H4 130.3(14) . . ?
Mg1 C5 H5 102.4(13) . . ?
C4 C5 Mg1 76.84(10) . . ?
C4 C5 H5 129.3(12) . . ?
C4 C5 C6 107.35(15) . . ?
C6 C5 Mg1 94.51(10) . . ?
C6 C5 H5 123.1(12) . . ?
C1 C6 H6 116.7 . . ?
C1 C6 C7 98.69(14) . . ?
C5 C6 C1 106.85(13) . . ?
C5 C6 H6 116.7 . . ?
C5 C6 C7 98.40(13) . . ?
C7 C6 H6 116.7 . . ?
C3 C7 H7A 113.3 . . ?
C3 C7 H7B 113.3 . . ?
C6 C7 C3 92.11(12) . . ?
C6 C7 H7A 113.3 . . ?
C6 C7 H7B 113.3 . . ?
H7A C7 H7B 110.6 . . ?
H8A C8 H8B 109.5 . . ?
H8A C8 H8C 109.5 . . ?
H8B C8 H8C 109.5 . . ?
C9 C8 H8A 109.5 . . ?
C9 C8 H8B 109.5 . . ?
C9 C8 H8C 109.5 . . ?
N1 C9 C8 119.75(13) . . ?
N1 C9 C10 124.11(13) . . ?
C10 C9 C8 116.12(13) . . ?
C9 C10 H10 114.8 . . ?
C9 C10 C11 130.31(13) . . ?
C11 C10 H10 114.8 . . ?
N2 C11 C10 124.00(13) . . ?
N2 C11 C12 120.31(13) . . ?
C10 C11 C12 115.68(13) . . ?
C11 C12 H12A 109.5 . . ?
C11 C12 H12B 109.5 . . ?
C11 C12 H12C 109.5 . . ?
H12A C12 H12B 109.5 . . ?
H12A C12 H12C 109.5 . . ?
H12B C12 H12C 109.5 . . ?
C14 C13 N1 120.50(13) . . ?
C14 C13 C18 120.91(13) . . ?
C18 C13 N1 118.30(13) . . ?
C13 C14 C22 122.17(13) . . ?
C15 C14 C13 118.32(14) . . ?
C15 C14 C22 119.46(14) . . ?
C14 C15 H15 119.3 . . ?
C16 C15 C14 121.33(15) . . ?
C16 C15 H15 119.3 . . ?
C15 C16 H16 120.1 . . ?
C15 C16 C17 119.78(14) . . ?
C17 C16 H16 120.1 . . ?
C16 C17 H17 119.3 . . ?
C16 C17 C18 121.41(15) . . ?
C18 C17 H17 119.3 . . ?
C13 C18 C19 121.64(13) . . ?
C17 C18 C13 118.23(14) . . ?
C17 C18 C19 120.13(14) . . ?
C18 C19 H19 107.3 . . ?
C18 C19 C20 111.81(14) . . ?
C18 C19 C21 112.61(13) . . ?
C20 C19 H19 107.3 . . ?
C20 C19 C21 110.17(14) . . ?
C21 C19 H19 107.3 . . ?
C19 C20 H20A 109.5 . . ?
C19 C20 H20B 109.5 . . ?
C19 C20 H20C 109.5 . . ?
H20A C20 H20B 109.5 . . ?
H20A C20 H20C 109.5 . . ?
H20B C20 H20C 109.5 . . ?
C19 C21 H21A 109.5 . . ?
C19 C21 H21B 109.5 . . ?
C19 C21 H21C 109.5 . . ?
H21A C21 H21B 109.5 . . ?
H21A C21 H21C 109.5 . . ?
H21B C21 H21C 109.5 . . ?
C14 C22 H22 108.0 . . ?
C14 C22 C23 112.68(14) . . ?
C14 C22 C24 110.73(13) . . ?
C23 C22 H22 108.0 . . ?
C24 C22 H22 108.0 . . ?
C24 C22 C23 109.38(15) . . ?
C22 C23 H23A 109.5 . . ?
C22 C23 H23B 109.5 . . ?
C22 C23 H23C 109.5 . . ?
H23A C23 H23B 109.5 . . ?
H23A C23 H23C 109.5 . . ?
H23B C23 H23C 109.5 . . ?
C22 C24 H24A 109.5 . . ?
C22 C24 H24B 109.5 . . ?
C22 C24 H24C 109.5 . . ?
H24A C24 H24B 109.5 . . ?
H24A C24 H24C 109.5 . . ?
H24B C24 H24C 109.5 . . ?
C26 C25 N2 120.27(13) . . ?
C26 C25 C30 120.89(13) . . ?
C30 C25 N2 118.40(12) . . ?
C25 C26 C34 122.35(13) . . ?
C27 C26 C25 118.30(14) . . ?
C27 C26 C34 119.35(13) . . ?
C26 C27 H27 119.3 . . ?
C28 C27 C26 121.41(14) . . ?
C28 C27 H27 119.3 . . ?
C27 C28 H28 120.2 . . ?
C29 C28 C27 119.64(14) . . ?
C29 C28 H28 120.2 . . ?
C28 C29 H29 119.3 . . ?
C28 C29 C30 121.41(14) . . ?
C30 C29 H29 119.3 . . ?
C25 C30 C31 121.66(13) . . ?
C29 C30 C25 118.35(14) . . ?
C29 C30 C31 119.95(14) . . ?
C30 C31 H31 107.8 . . ?
C30 C31 C33 113.72(14) . . ?
C32 C31 C30 109.76(14) . . ?
C32 C31 H31 107.8 . . ?
C32 C31 C33 109.91(15) . . ?
C33 C31 H31 107.8 . . ?
C31 C32 H32A 109.5 . . ?
C31 C32 H32B 109.5 . . ?
C31 C32 H32C 109.5 . . ?
H32A C32 H32B 109.5 . . ?
H32A C32 H32C 109.5 . . ?
H32B C32 H32C 109.5 . . ?
C31 C33 H33A 109.5 . . ?
C31 C33 H33B 109.5 . . ?
C31 C33 H33C 109.5 . . ?
H33A C33 H33B 109.5 . . ?
H33A C33 H33C 109.5 . . ?
H33B C33 H33C 109.5 . . ?
C26 C34 H34 108.0 . . ?
C26 C34 C35 110.42(13) . . ?
C26 C34 C36 112.79(13) . . ?
C35 C34 H34 108.0 . . ?
C35 C34 C36 109.35(13) . . ?
C36 C34 H34 108.0 . . ?
C34 C35 H35A 109.5 . . ?
C34 C35 H35B 109.5 . . ?
C34 C35 H35C 109.5 . . ?
H35A C35 H35B 109.5 . . ?
H35A C35 H35C 109.5 . . ?
H35B C35 H35C 109.5 . . ?
C34 C36 H36A 109.5 . . ?
C34 C36 H36B 109.5 . . ?
C34 C36 H36C 109.5 . . ?
H36A C36 H36B 109.5 . . ?
H36A C36 H36C 109.5 . . ?
H36B C36 H36C 109.5 . . ?
C38 C37 B1 119.56(13) . . ?
C42 C37 C38 113.29(14) . . ?
C42 C37 B1 126.25(13) . . ?
F1 C38 C37 119.89(13) . . ?
F1 C38 C39 116.82(13) . . ?
C39 C38 C37 123.28(14) . . ?
C38 C39 F2 120.83(13) . . ?
C38 C39 C40 121.35(14) . . ?
C40 C39 F2 117.80(13) . . ?
F3 C40 C39 120.31(14) . . ?
F3 C40 C41 121.83(14) . . ?
C41 C40 C39 117.85(14) . . ?
F4 C41 C40 119.97(14) . . ?
F4 C41 C42 120.59(14) . . ?
C40 C41 C42 119.43(14) . . ?
F5 C42 C37 120.96(14) . . ?
F5 C42 C41 114.31(13) . . ?
C41 C42 C37 124.71(14) . . ?
C44 C43 C48 113.23(15) . . ?
C44 C43 B1 126.36(14) . . ?
C48 C43 B1 119.64(14) . . ?
F6 C44 C43 121.14(14) . . ?
F6 C44 C45 114.71(17) . . ?
C43 C44 C45 124.14(18) . . ?
F7 C45 C44 120.3(2) . . ?
F7 C45 C46 120.10(17) . . ?
C46 C45 C44 119.57(19) . . ?
F8 C46 C45 120.3(2) . . ?
F8 C46 C47 120.4(2) . . ?
C45 C46 C47 119.34(16) . . ?
F9 C47 C46 120.12(18) . . ?
F9 C47 C48 120.5(2) . . ?
C46 C47 C48 119.35(19) . . ?
F10 C48 C43 119.31(14) . . ?
F10 C48 C47 116.32(16) . . ?
C47 C48 C43 124.36(18) . . ?
C50 C49 C54 113.04(14) . . ?
C50 C49 B1 128.07(14) . . ?
C54 C49 B1 118.52(13) . . ?
F11 C50 C49 121.07(14) . . ?
F11 C50 C51 115.38(14) . . ?
C49 C50 C51 123.54(16) . . ?
F12 C51 C50 120.07(17) . . ?
F12 C51 C52 119.50(16) . . ?
C52 C51 C50 120.43(16) . . ?
F13 C52 C51 120.77(17) . . ?
F13 C52 C53 120.45(17) . . ?
C51 C52 C53 118.78(15) . . ?
F14 C53 C52 120.39(15) . . ?
F14 C53 C54 120.77(16) . . ?
C52 C53 C54 118.84(17) . . ?
F15 C54 C49 118.99(14) . . ?
F15 C54 C53 115.64(15) . . ?
C53 C54 C49 125.36(16) . . ?
C56 C55 B1 118.88(14) . . ?
C60 C55 C56 113.32(14) . . ?
C60 C55 B1 127.43(14) . . ?
F16 C56 C55 119.05(14) . . ?
F16 C56 C57 116.48(15) . . ?
C57 C56 C55 124.46(16) . . ?
F17 C57 C56 120.60(18) . . ?
F17 C57 C58 120.09(16) . . ?
C58 C57 C56 119.30(17) . . ?
F18 C58 C57 120.57(18) . . ?
F18 C58 C59 120.46(18) . . ?
C59 C58 C57 118.97(15) . . ?
F19 C59 C58 119.77(15) . . ?
F19 C59 C60 120.54(17) . . ?
C58 C59 C60 119.69(16) . . ?
F20 C60 C55 120.84(14) . . ?
F20 C60 C59 114.92(14) . . ?
C59 C60 C55 124.23(16) . . ?
C37 B1 C43 100.49(11) . . ?
C49 B1 C37 115.27(12) . . ?
C49 B1 C43 112.64(13) . . ?
C49 B1 C55 101.06(12) . . ?
C55 B1 C37 112.49(12) . . ?
C55 B1 C43 115.57(12) . . ?

loop_
_geom_bond_atom_site_label_1
_geom_bond_atom_site_label_2
_geom_bond_distance
_geom_bond_site_symmetry_2
_geom_bond_publ_flag
Mg1 F2 2.1578(10) . ?
Mg1 N1 2.0035(13) . ?
Mg1 N2 1.9971(13) . ?
Mg1 C1 2.5229(16) . ?
Mg1 C2 2.5342(17) . ?
Mg1 C4 2.7014(17) . ?
Mg1 C5 2.6749(17) . ?
F1 C38 1.3473(17) . ?
F2 C39 1.3798(17) . ?
F3 C40 1.3349(18) . ?
F4 C41 1.3428(18) . ?
F5 C42 1.3511(17) . ?
F6 C44 1.349(2) . ?
F7 C45 1.345(2) . ?
F8 C46 1.347(2) . ?
F9 C47 1.346(2) . ?
F10 C48 1.347(2) . ?
F11 C50 1.3559(19) . ?
F12 C51 1.348(2) . ?
F13 C52 1.3466(19) . ?
F14 C53 1.345(2) . ?
F15 C54 1.3558(19) . ?
F16 C56 1.351(2) . ?
F17 C57 1.343(2) . ?
F18 C58 1.3432(19) . ?
F19 C59 1.343(2) . ?
F20 C60 1.3503(19) . ?
N1 C9 1.3397(19) . ?
N1 C13 1.4439(18) . ?
N2 C11 1.3310(19) . ?
N2 C25 1.4424(18) . ?
C1 H1 0.99(3) . ?
C1 C2 1.328(3) . ?
C1 C6 1.536(2) . ?
C2 H2 1.03(2) . ?
C2 C3 1.537(2) . ?
C3 H3 1.0000 . ?
C3 C4 1.535(2) . ?
C3 C7 1.563(2) . ?
C4 H4 0.94(2) . ?
C4 C5 1.325(3) . ?
C5 H5 1.00(2) . ?
C5 C6 1.529(2) . ?
C6 H6 1.0000 . ?
C6 C7 1.549(2) . ?
C7 H7A 0.9900 . ?
C7 H7B 0.9900 . ?
C8 H8A 0.9800 . ?
C8 H8B 0.9800 . ?
C8 H8C 0.9800 . ?
C8 C9 1.513(2) . ?
C9 C10 1.405(2) . ?
C10 H10 0.9500 . ?
C10 C11 1.407(2) . ?
C11 C12 1.511(2) . ?
C12 H12A 0.9800 . ?
C12 H12B 0.9800 . ?
C12 H12C 0.9800 . ?
C13 C14 1.410(2) . ?
C13 C18 1.410(2) . ?
C14 C15 1.396(2) . ?
C14 C22 1.523(2) . ?
C15 H15 0.9500 . ?
C15 C16 1.381(2) . ?
C16 H16 0.9500 . ?
C16 C17 1.383(2) . ?
C17 H17 0.9500 . ?
C17 C18 1.395(2) . ?
C18 C19 1.519(2) . ?
C19 H19 1.0000 . ?
C19 C20 1.528(2) . ?
C19 C21 1.533(2) . ?
C20 H20A 0.9800 . ?
C20 H20B 0.9800 . ?
C20 H20C 0.9800 . ?
C21 H21A 0.9800 . ?
C21 H21B 0.9800 . ?
C21 H21C 0.9800 . ?
C22 H22 1.0000 . ?
C22 C23 1.534(2) . ?
C22 C24 1.533(2) . ?
C23 H23A 0.9800 . ?
C23 H23B 0.9800 . ?
C23 H23C 0.9800 . ?
C24 H24A 0.9800 . ?
C24 H24B 0.9800 . ?
C24 H24C 0.9800 . ?
C25 C26 1.408(2) . ?
C25 C30 1.409(2) . ?
C26 C27 1.394(2) . ?
C26 C34 1.523(2) . ?
C27 H27 0.9500 . ?
C27 C28 1.384(2) . ?
C28 H28 0.9500 . ?
C28 C29 1.381(2) . ?
C29 H29 0.9500 . ?
C29 C30 1.395(2) . ?
C30 C31 1.519(2) . ?
C31 H31 1.0000 . ?
C31 C32 1.517(3) . ?
C31 C33 1.526(2) . ?
C32 H32A 0.9800 . ?
C32 H32B 0.9800 . ?
C32 H32C 0.9800 . ?
C33 H33A 0.9800 . ?
C33 H33B 0.9800 . ?
C33 H33C 0.9800 . ?
C34 H34 1.0000 . ?
C34 C35 1.527(2) . ?
C34 C36 1.530(2) . ?
C35 H35A 0.9800 . ?
C35 H35B 0.9800 . ?
C35 H35C 0.9800 . ?
C36 H36A 0.9800 . ?
C36 H36B 0.9800 . ?
C36 H36C 0.9800 . ?
C37 C38 1.395(2) . ?
C37 C42 1.388(2) . ?
C37 B1 1.655(2) . ?
C38 C39 1.370(2) . ?
C39 C40 1.376(2) . ?
C40 C41 1.375(2) . ?
C41 C42 1.386(2) . ?
C43 C44 1.386(2) . ?
C43 C48 1.391(2) . ?
C43 B1 1.657(2) . ?
C44 C45 1.388(2) . ?
C45 C46 1.367(3) . ?
C46 C47 1.368(3) . ?
C47 C48 1.385(2) . ?
C49 C50 1.385(2) . ?
C49 C54 1.390(2) . ?
C49 B1 1.652(2) . ?
C50 C51 1.385(2) . ?
C51 C52 1.369(3) . ?
C52 C53 1.374(3) . ?
C53 C54 1.376(2) . ?
C55 C56 1.395(2) . ?
C55 C60 1.386(2) . ?
C55 B1 1.654(2) . ?
C56 C57 1.382(2) . ?
C57 C58 1.377(3) . ?
C58 C59 1.377(3) . ?
C59 C60 1.383(2) . ?

loop_
_exptl_oxdiff_crystal_face_indexfrac_h
_exptl_oxdiff_crystal_face_indexfrac_k
_exptl_oxdiff_crystal_face_indexfrac_l
_exptl_oxdiff_crystal_face_x
_exptl_oxdiff_crystal_face_y
_exptl_oxdiff_crystal_face_z
-25.9951 0.0066 0.9905 -0.1443 -0.5827 0.7878
0.9936 -8.9940 -4.9987 -0.3836 0.8089 0.5187
-23.9975 0.0064 -3.0063 0.0728 -0.4130 0.8879
-23.9938 4.0035 0.9922 0.1515 -0.8197 0.5704
22.9926 0.9942 -7.9867 0.5734 0.6722 -0.4438
10.9921 0.9977 -12.9876 0.7936 0.5770 0.1435
-5.9920 0.0002 13.9889 -0.7562 -0.5728 -0.3823
21.9989 -1.0055 6.0034 -0.3096 0.3450 -0.9086
-25.9932 0.0062 4.9879 -0.3543 -0.7101 0.6239
0.9924 -0.9983 -13.9909 0.6664 0.5367 0.5800
24.9956 2.9919 -2.9887 0.4623 0.4157 -0.7892
7.9962 5.9950 -9.9893 0.9864 0.0688 -0.0758
-14.0031 0.0046 -10.9977 0.5281 0.0535 0.8968
-20.9990 -5.9907 -0.0087 -0.5073 -0.0259 0.8998
-5.9960 -5.9956 10.9893 -1.0319 -0.0582 -0.0289
14.0026 -0.0045 9.9983 -0.4756 -0.0217 -0.8559
1.9990 7.9951 -7.9921 1.0046 -0.2617 -0.0433
20.0007 4.9913 4.0055 0.2215 -0.0528 -0.9934
-0.9988 -6.9960 7.9927 -0.9289 0.2131 -0.0269
-17.0016 0.0052 -9.0000 0.4125 -0.0737 0.9105
-4.9918 0.9993 13.9895 -0.6805 -0.6214 -0.4525
-7.0059 -4.9940 -9.9972 0.1394 0.5192 0.8248
25.9942 -1.0058 -1.9901 0.1246 0.6844 -0.7084
24.9976 1.9921 2.0078 0.1276 0.3264 -0.9556
-18.9906 3.0020 9.9878 -0.3756 -0.9304 0.0807
16.0025 3.9927 7.0020 -0.0223 -0.1632 -0.9504
-15.9902 4.9999 9.9894 -0.2206 -1.0066 -0.0917
-14.9926 6.9989 3.9941 0.2423 -0.9341 0.0454

loop_
_smtbx_masks_void_nr
_smtbx_masks_void_average_x
_smtbx_masks_void_average_y
_smtbx_masks_void_average_z
_smtbx_masks_void_volume
_smtbx_masks_void_count_electrons
_smtbx_masks_void_content
1 0.000 0.500 -0.578 887.8 203.8 ?
2 0.225 0.369 0.844 13.6 0.0 ?
3 0.225 0.631 0.344 13.6 0.0 ?
4 0.275 0.131 0.156 13.6 0.0 ?
5 0.275 0.869 0.656 13.6 0.0 ?
6 0.500 0.000 -0.111 887.8 203.8 ?
7 0.725 0.131 0.344 13.6 0.0 ?
8 0.725 0.869 0.844 13.6 0.0 ?
9 0.775 0.369 0.656 13.6 0.0 ?
10 0.775 0.631 0.156 13.6 0.0 ?
